data_1503300
loop_
_publ_author_name
'Job, Andre'
'Wakamiya, Atsushi'
'Kehr, Gerald'
'Erker, Gerhard'
'Yamaguchi, Shigehiro'

_publ_section_title
;
 Electronic tuning of thiazolyl-capped \p-conjugated compounds via a
 coordination/cyclization protocol with B(C6F5)3.
;
_journal_issue 23
_journal_name_full 'Organic letters'
_journal_page_first 5470
_journal_page_last 5473
_journal_paper_doi 10.1021/ol102282x
_journal_volume 12
_journal_year 2010
_chemical_formula_sum 'C50 H6 B2 F28 N2 S4'
_chemical_formula_weight 1316.43
_chemical_name_systematic
5,5'-Bis{2-{2-[bis(perfluorophenyl)boryl]-3,4,5,6-tetrafluorophenyl}thiazol-5-yl}-2,2'-bithiophene
_space_group_IT_number 15
_symmetry_cell_setting monoclinic
_symmetry_space_group_name_Hall '-C 2yc'
_symmetry_space_group_name_H-M 'C 1 2/c 1'
_atom_sites_solution_hydrogens geom
_atom_sites_solution_primary direct
_atom_sites_solution_secondary difmap
_audit_creation_method SHELXL-97
_cell_angle_alpha 90.00
_cell_angle_beta 106.74(5)
_cell_angle_gamma 90.00
_cell_formula_units_Z 4
_cell_length_a 20.92(6)
_cell_length_b 7.65(2)
_cell_length_c 31.32(9)
_cell_measurement_reflns_used 1813
_cell_measurement_temperature 123(2)
_cell_measurement_theta_max 29.1292
_cell_measurement_theta_min 3.2646
_cell_volume 4800(2)
_computing_molecular_graphics 'ORTEP 3 for windows'
_computing_structure_refinement 'SHELXL-97 (Sheldrick, 1997)'
_computing_structure_solution 'SHELXS-97 (Sheldrick, 1990)'
_diffrn_ambient_temperature 123(2)
_diffrn_measured_fraction_theta_full 0.963
_diffrn_measured_fraction_theta_max 0.963
_diffrn_measurement_device_type
;
Saturn70 CCD (4x4 bin mode) with MicroMax-007
;
_diffrn_radiation_monochromator graphite
_diffrn_radiation_source 'fine-focus sealed tube'
_diffrn_radiation_type MoKa
_diffrn_radiation_wavelength 0.71070
_diffrn_reflns_av_R_equivalents 0.0425
_diffrn_reflns_av_sigmaI/netI 0.0394
_diffrn_reflns_limit_h_max 24
_diffrn_reflns_limit_h_min -24
_diffrn_reflns_limit_k_max 8
_diffrn_reflns_limit_k_min -9
_diffrn_reflns_limit_l_max 37
_diffrn_reflns_limit_l_min -37
_diffrn_reflns_number 16170
_diffrn_reflns_theta_full 25.00
_diffrn_reflns_theta_max 25.00
_diffrn_reflns_theta_min 3.33
_exptl_absorpt_coefficient_mu 0.350
_exptl_absorpt_correction_T_max 0.9965
_exptl_absorpt_correction_T_min 0.9333
_exptl_absorpt_correction_type empirical
_exptl_absorpt_process_details 'Jacobson, R. (1998) Private communication'
_exptl_crystal_colour yellow
_exptl_crystal_density_diffrn 1.820
_exptl_crystal_density_method 'not measured'
_exptl_crystal_description plate
_exptl_crystal_F_000 2584
_exptl_crystal_size_max 0.20
_exptl_crystal_size_mid 0.10
_exptl_crystal_size_min 0.01
_refine_diff_density_max 1.456
_refine_diff_density_min -0.787
_refine_diff_density_rms 0.135
_refine_ls_extinction_coef none
_refine_ls_extinction_method none
_refine_ls_goodness_of_fit_ref 1.217
_refine_ls_hydrogen_treatment constr
_refine_ls_matrix_type full
_refine_ls_number_parameters 388
_refine_ls_number_reflns 3933
_refine_ls_number_restraints 0
_refine_ls_restrained_S_all 1.217
_refine_ls_R_factor_all 0.1233
_refine_ls_R_factor_gt 0.1041
_refine_ls_shift/su_max 0.001
_refine_ls_shift/su_mean 0.000
_refine_ls_structure_factor_coef Fsqd
_refine_ls_weighting_details 'calc w=1/[?^2^(Fo^2^)+(0.2000P)^2^+0.0000P] where P=(Fo^2^+2Fc^2^)/3'
_refine_ls_weighting_scheme calc
_refine_ls_wR_factor_gt 0.2903
_refine_ls_wR_factor_ref 0.3190
_reflns_number_gt 2974
_reflns_number_total 3933
_reflns_threshold_expression >2sigma(I)
_cod_data_source_file ol102282x_si_002.cif
_cod_data_source_block compd3b
_cod_depositor_comments
;
 Replacing the "?" symbol with the "'" symbol in the
 _chemical_name_systematic data item value.

 Antanas Vaitkus,
 2017-03-30

The following automatic conversions were performed:

'_symmetry_cell_setting' value 'Monoclinic' changed to 'monoclinic'
according to /home/saulius/struct/CIF-dictionaries/cif_core.dic
dictionary named 'cif_core.dic' version 2.4.2 from 2011-04-26.

Automatic conversion script
Id: cif_fix_values 1715 2011-07-08 13:25:40Z adriana 
;
_cod_original_cell_volume 4804(24)
_cod_original_sg_symbol_H-M C2/c
_cod_database_code 1503300

loop_
_symmetry_equiv_pos_as_xyz
'x, y, z'
'-x, y, -z+1/2'
'x+1/2, y+1/2, z'
'-x+1/2, y+1/2, -z+1/2'
'-x, -y, -z'
'x, -y, z-1/2'
'-x+1/2, -y+1/2, -z'
'x+1/2, -y+1/2, z-1/2'

loop_
_atom_site_label
_atom_site_type_symbol
_atom_site_fract_x
_atom_site_fract_y
_atom_site_fract_z
_atom_site_U_iso_or_equiv
_atom_site_adp_type
_atom_site_occupancy
_atom_site_symmetry_multiplicity
_atom_site_calc_flag
_atom_site_refinement_flags
S1 S -0.04469(7) 0.7738(2) 0.02290(5) 0.0518(5) Uani 1 1 d .
C1 C 0.0096(3) 0.9374(9) 0.01832(19) 0.0465(14) Uani 1 1 d .
C2 C 0.0677(3) 0.9293(9) 0.05268(19) 0.0471(15) Uani 1 1 d .
H1 H 0.1033 1.0103 0.0564 0.056 Uiso 1 1 calc R
C3 C 0.0691(3) 0.7885(8) 0.0819(2) 0.0476(14) Uani 1 1 d .
H2 H 0.1062 0.7636 0.1070 0.057 Uiso 1 1 calc R
C4 C 0.0116(3) 0.6909(9) 0.07053(19) 0.0471(14) Uani 1 1 d .
C5 C -0.0057(3) 0.5408(9) 0.09313(17) 0.0450(14) Uani 1 1 d .
C6 C -0.0654(3) 0.4957(8) 0.09957(17) 0.0426(14) Uani 1 1 d .
H3 H -0.1045 0.5651 0.0895 0.051 Uiso 1 1 calc R
N1 N -0.0636(2) 0.3411(7) 0.12187(14) 0.0414(11) Uani 1 1 d .
C7 C -0.0030(3) 0.2697(8) 0.13443(18) 0.0419(13) Uani 1 1 d .
S2 S 0.05491(7) 0.3863(2) 0.11777(5) 0.0468(5) Uani 1 1 d .
C8 C -0.0017(3) 0.1042(8) 0.15678(18) 0.0416(13) Uani 1 1 d .
C9 C -0.0659(3) 0.0648(8) 0.15930(16) 0.0404(13) Uani 1 1 d .
C10 C -0.0760(3) -0.0925(8) 0.17616(19) 0.0463(14) Uani 1 1 d .
C11 C -0.0238(3) -0.2107(8) 0.19038(19) 0.0475(15) Uani 1 1 d .
C12 C 0.0402(3) -0.1699(9) 0.1889(2) 0.0525(15) Uani 1 1 d .
C13 C 0.0515(3) -0.0110(9) 0.1717(2) 0.0486(15) Uani 1 1 d .
F1 F -0.13634(18) -0.1407(5) 0.17926(12) 0.0568(10) Uani 1 1 d .
F2 F -0.0348(2) -0.3694(5) 0.20530(12) 0.0631(11) Uani 1 1 d .
F3 F 0.0902(2) -0.2849(5) 0.20263(14) 0.0645(11) Uani 1 1 d .
F4 F 0.11261(16) 0.0280(5) 0.16910(12) 0.0571(10) Uani 1 1 d .
B1 B -0.1177(3) 0.2224(10) 0.1370(2) 0.0451(16) Uani 1 1 d .
C14 C -0.1743(3) 0.1436(9) 0.09272(19) 0.0468(15) Uani 1 1 d .
C15 C -0.1643(3) 0.1203(9) 0.05143(19) 0.0458(14) Uani 1 1 d .
C16 C -0.2094(3) 0.0426(10) 0.0160(2) 0.0525(16) Uani 1 1 d .
C17 C -0.2682(3) -0.0228(10) 0.02178(19) 0.0525(16) Uani 1 1 d .
C18 C -0.2815(3) -0.0026(9) 0.0618(2) 0.0504(16) Uani 1 1 d .
C19 C -0.2349(3) 0.0756(9) 0.0966(2) 0.0514(16) Uani 1 1 d .
F5 F -0.10710(17) 0.1791(6) 0.04325(11) 0.0587(10) Uani 1 1 d .
F6 F -0.19730(19) 0.0233(7) -0.02368(11) 0.0706(13) Uani 1 1 d .
F7 F -0.31223(18) -0.1071(6) -0.01274(11) 0.0638(12) Uani 1 1 d .
F8 F -0.33798(19) -0.0677(6) 0.06701(13) 0.0683(12) Uani 1 1 d .
F9 F -0.25087(18) 0.0913(6) 0.13492(11) 0.0604(11) Uani 1 1 d .
C20 C -0.1493(3) 0.3377(9) 0.1692(2) 0.0479(15) Uani 1 1 d .
C21 C -0.1951(3) 0.4673(8) 0.15232(18) 0.0436(14) Uani 1 1 d .
C22 C -0.2267(3) 0.5682(8) 0.17715(19) 0.0444(14) Uani 1 1 d .
C23 C -0.2116(3) 0.5342(9) 0.2229(2) 0.0500(15) Uani 1 1 d .
C24 C -0.1662(3) 0.4083(9) 0.24113(18) 0.0464(14) Uani 1 1 d .
C25 C -0.1354(3) 0.3129(9) 0.2152(2) 0.0464(14) Uani 1 1 d .
F10 F -0.21124(17) 0.5082(5) 0.10821(11) 0.0530(9) Uani 1 1 d .
F11 F -0.27006(18) 0.6934(5) 0.15838(12) 0.0585(10) Uani 1 1 d .
F12 F -0.24046(19) 0.6288(5) 0.24803(12) 0.0623(11) Uani 1 1 d .
F13 F -0.15040(18) 0.3787(6) 0.28533(11) 0.0579(10) Uani 1 1 d .
F14 F -0.09123(18) 0.1916(5) 0.23649(11) 0.0533(9) Uani 1 1 d .

loop_
_atom_site_aniso_label
_atom_site_aniso_U_11
_atom_site_aniso_U_22
_atom_site_aniso_U_33
_atom_site_aniso_U_23
_atom_site_aniso_U_13
_atom_site_aniso_U_12
S1 0.0388(9) 0.0523(12) 0.0615(10) 0.0098(7) 0.0100(6) -0.0103(7)
C1 0.040(3) 0.045(4) 0.058(3) -0.002(2) 0.020(3) -0.007(3)
C2 0.034(3) 0.050(4) 0.059(3) 0.002(3) 0.017(2) -0.011(3)
C3 0.037(3) 0.043(4) 0.062(4) 0.006(3) 0.013(2) -0.003(3)
C4 0.039(3) 0.049(4) 0.056(3) 0.004(3) 0.018(2) 0.001(3)
C5 0.041(3) 0.050(4) 0.044(3) 0.003(2) 0.011(2) 0.003(3)
C6 0.032(3) 0.045(4) 0.052(3) 0.001(2) 0.014(2) -0.003(3)
N1 0.029(2) 0.045(3) 0.048(2) 0.004(2) 0.0073(18) -0.004(2)
C7 0.033(3) 0.042(4) 0.054(3) -0.005(2) 0.016(2) -0.001(3)
S2 0.0330(8) 0.0465(11) 0.0615(9) 0.0048(6) 0.0146(6) -0.0028(6)
C8 0.036(3) 0.035(4) 0.053(3) 0.000(2) 0.011(2) 0.000(2)
C9 0.032(3) 0.043(4) 0.044(3) 0.000(2) 0.008(2) -0.002(2)
C10 0.040(3) 0.042(4) 0.056(3) 0.001(2) 0.011(2) -0.008(3)
C11 0.047(3) 0.036(4) 0.054(3) -0.003(2) 0.005(2) -0.009(3)
C12 0.046(3) 0.041(4) 0.068(4) -0.002(3) 0.011(3) 0.002(3)
C13 0.034(3) 0.046(4) 0.063(4) 0.003(3) 0.009(2) -0.002(3)
F1 0.046(2) 0.048(2) 0.079(2) 0.0112(17) 0.0222(16) -0.0106(17)
F2 0.064(2) 0.047(3) 0.073(2) 0.0136(17) 0.0112(18) -0.007(2)
F3 0.053(2) 0.046(3) 0.090(3) 0.0101(18) 0.0119(18) 0.0125(19)
F4 0.0342(19) 0.058(3) 0.078(2) 0.0051(17) 0.0144(15) 0.0029(17)
B1 0.033(3) 0.048(5) 0.054(4) 0.001(3) 0.011(3) -0.001(3)
C14 0.030(3) 0.049(4) 0.062(3) 0.004(3) 0.013(2) -0.001(3)
C15 0.032(3) 0.053(4) 0.055(3) -0.003(3) 0.017(2) -0.004(3)
C16 0.041(3) 0.059(5) 0.058(4) -0.005(3) 0.014(3) -0.009(3)
C17 0.030(3) 0.063(5) 0.060(4) -0.009(3) 0.005(2) -0.011(3)
C18 0.032(3) 0.061(5) 0.062(4) -0.006(3) 0.019(2) -0.011(3)
C19 0.041(3) 0.058(4) 0.063(4) 0.003(3) 0.026(3) -0.006(3)
F5 0.0414(19) 0.077(3) 0.064(2) -0.0141(18) 0.0245(16) -0.0142(19)
F6 0.054(2) 0.106(4) 0.055(2) -0.018(2) 0.0220(17) -0.021(2)
F7 0.042(2) 0.087(3) 0.059(2) -0.0136(18) 0.0096(16) -0.017(2)
F8 0.045(2) 0.090(3) 0.075(2) -0.019(2) 0.0261(17) -0.028(2)
F9 0.046(2) 0.082(3) 0.059(2) -0.0152(18) 0.0253(16) -0.022(2)
C20 0.031(3) 0.047(4) 0.067(4) 0.008(3) 0.015(2) -0.006(3)
C21 0.032(3) 0.045(4) 0.053(3) 0.003(2) 0.010(2) -0.009(3)
C22 0.030(3) 0.040(4) 0.062(3) 0.005(3) 0.012(2) -0.001(3)
C23 0.037(3) 0.049(4) 0.069(4) -0.015(3) 0.024(3) -0.006(3)
C24 0.043(3) 0.048(4) 0.048(3) -0.003(2) 0.013(2) -0.005(3)
C25 0.032(3) 0.042(4) 0.062(3) -0.002(3) 0.007(2) -0.007(3)
F10 0.0441(19) 0.057(3) 0.057(2) 0.0040(15) 0.0125(14) 0.0070(17)
F11 0.0410(19) 0.062(3) 0.075(2) 0.0020(18) 0.0216(16) 0.0081(19)
F12 0.053(2) 0.067(3) 0.070(2) -0.0077(18) 0.0237(17) 0.007(2)
F13 0.056(2) 0.063(3) 0.054(2) -0.0018(15) 0.0163(16) -0.0072(19)
F14 0.051(2) 0.055(2) 0.0515(19) 0.0019(15) 0.0100(15) 0.0043(18)

loop_
_atom_type_symbol
_atom_type_description
_atom_type_scat_dispersion_real
_atom_type_scat_dispersion_imag
_atom_type_scat_source
C C 0.0033 0.0016 'International Tables Vol C Tables 4.2.6.8 and 6.1.1.4'
H H 0.0000 0.0000 'International Tables Vol C Tables 4.2.6.8 and 6.1.1.4'
B B 0.0013 0.0007 'International Tables Vol C Tables 4.2.6.8 and 6.1.1.4'
F F 0.0171 0.0103 'International Tables Vol C Tables 4.2.6.8 and 6.1.1.4'
N N 0.0061 0.0033 'International Tables Vol C Tables 4.2.6.8 and 6.1.1.4'
S S 0.1246 0.1234 'International Tables Vol C Tables 4.2.6.8 and 6.1.1.4'

loop_
_geom_angle_atom_site_label_1
_geom_angle_atom_site_label_2
_geom_angle_atom_site_label_3
_geom_angle
_geom_angle_site_symmetry_1
_geom_angle_site_symmetry_3
C1 S1 C4 92.1(3) . .
C2 C1 C1 128.8(7) . 5_575
C2 C1 S1 111.0(5) . .
C1 C1 S1 120.2(6) 5_575 .
C1 C2 C3 113.1(6) . .
C4 C3 C2 113.3(6) . .
C3 C4 C5 129.0(6) . .
C3 C4 S1 110.6(5) . .
C5 C4 S1 120.5(5) . .
C6 C5 C4 129.8(6) . .
C6 C5 S2 110.1(5) . .
C4 C5 S2 120.1(5) . .
C5 C6 N1 113.7(5) . .
C7 N1 C6 112.8(5) . .
C7 N1 B1 111.6(5) . .
C6 N1 B1 135.5(5) . .
N1 C7 C8 112.6(5) . .
N1 C7 S2 113.3(5) . .
C8 C7 S2 133.9(5) . .
C7 S2 C5 90.0(4) . .
C13 C8 C9 122.2(6) . .
C13 C8 C7 128.3(6) . .
C9 C8 C7 109.4(5) . .
C10 C9 C8 118.2(6) . .
C10 C9 B1 131.5(5) . .
C8 C9 B1 110.2(5) . .
F1 C10 C9 121.7(6) . .
F1 C10 C11 117.8(6) . .
C9 C10 C11 120.5(6) . .
F2 C11 C12 118.6(6) . .
F2 C11 C10 120.1(6) . .
C12 C11 C10 121.3(6) . .
F3 C12 C13 120.0(6) . .
F3 C12 C11 120.8(6) . .
C13 C12 C11 119.2(6) . .
F4 C13 C12 119.8(6) . .
F4 C13 C8 121.6(6) . .
C12 C13 C8 118.7(6) . .
C20 B1 N1 108.7(5) . .
C20 B1 C9 118.3(5) . .
N1 B1 C9 96.1(5) . .
C20 B1 C14 113.6(5) . .
N1 B1 C14 110.4(5) . .
C9 B1 C14 108.3(5) . .
C15 C14 C19 114.5(5) . .
C15 C14 B1 124.6(5) . .
C19 C14 B1 120.5(5) . .
C16 C15 F5 115.3(5) . .
C16 C15 C14 124.2(6) . .
F5 C15 C14 120.5(5) . .
F6 C16 C15 121.8(6) . .
F6 C16 C17 119.3(5) . .
C15 C16 C17 118.8(6) . .
F7 C17 C18 120.7(6) . .
F7 C17 C16 119.3(6) . .
C18 C17 C16 119.9(5) . .
F8 C18 C19 121.3(6) . .
F8 C18 C17 119.2(5) . .
C19 C18 C17 119.4(6) . .
F9 C19 C18 116.4(6) . .
F9 C19 C14 120.4(6) . .
C18 C19 C14 123.1(6) . .
C21 C20 C25 114.2(6) . .
C21 C20 B1 121.2(6) . .
C25 C20 B1 124.6(6) . .
F10 C21 C20 119.9(5) . .
F10 C21 C22 114.9(5) . .
C20 C21 C22 125.2(6) . .
F11 C22 C21 121.7(5) . .
F11 C22 C23 120.6(5) . .
C21 C22 C23 117.7(6) . .
F12 C23 C24 121.1(6) . .
F12 C23 C22 119.7(6) . .
C24 C23 C22 119.1(5) . .
F13 C24 C23 119.1(5) . .
F13 C24 C25 119.9(6) . .
C23 C24 C25 121.0(6) . .
F14 C25 C24 116.3(6) . .
F14 C25 C20 120.9(6) . .
C24 C25 C20 122.7(6) . .

loop_
_geom_bond_atom_site_label_1
_geom_bond_atom_site_label_2
_geom_bond_distance
_geom_bond_site_symmetry_2
S1 C1 1.724(7) .
S1 C4 1.733(7) .
C1 C2 1.373(9) .
C1 C1 1.460(13) 5_575
C2 C3 1.408(9) .
C3 C4 1.374(9) .
C4 C5 1.449(9) .
C5 C6 1.366(9) .
C5 S2 1.743(7) .
C6 N1 1.369(8) .
N1 C7 1.333(8) .
N1 B1 1.625(9) .
C7 C8 1.444(9) .
C7 S2 1.702(7) .
C8 C13 1.393(9) .
C8 C9 1.401(9) .
C9 C10 1.356(9) .
C9 B1 1.637(9) .
C10 F1 1.345(8) .
C10 C11 1.390(9) .
C11 F2 1.345(8) .
C11 C12 1.388(10) .
C12 F3 1.340(8) .
C12 C13 1.377(10) .
C13 F4 1.338(8) .
B1 C20 1.618(10) .
B1 C14 1.656(9) .
C14 C15 1.379(9) .
C14 C19 1.407(9) .
C15 C16 1.367(9) .
C15 F5 1.371(7) .
C16 F6 1.347(8) .
C16 C17 1.388(9) .
C17 F7 1.364(7) .
C17 C18 1.370(9) .
C18 F8 1.335(7) .
C18 C19 1.371(9) .
C19 F9 1.342(8) .
C20 C21 1.375(9) .
C20 C25 1.397(9) .
C21 F10 1.361(7) .
C21 C22 1.392(9) .
C22 F11 1.334(7) .
C22 C23 1.399(9) .
C23 F12 1.335(7) .
C23 C24 1.360(9) .
C24 F13 1.346(8) .
C24 C25 1.381(9) .
C25 F14 1.345(8) .

loop_
_geom_torsion_atom_site_label_1
_geom_torsion_atom_site_label_2
_geom_torsion_atom_site_label_3
_geom_torsion_atom_site_label_4
_geom_torsion
_geom_torsion_site_symmetry_1
_geom_torsion_site_symmetry_4
C4 S1 C1 C2 -1.3(5) . .
C4 S1 C1 C1 179.7(7) . 5_575
C1 C1 C2 C3 -179.4(8) 5_575 .
S1 C1 C2 C3 1.7(7) . .
C1 C2 C3 C4 -1.3(9) . .
C2 C3 C4 C5 -178.1(6) . .
C2 C3 C4 S1 0.3(7) . .
C1 S1 C4 C3 0.5(5) . .
C1 S1 C4 C5 179.2(5) . .
C3 C4 C5 C6 141.4(7) . .
S1 C4 C5 C6 -36.9(9) . .
C3 C4 C5 S2 -37.7(9) . .
S1 C4 C5 S2 144.0(4) . .
C4 C5 C6 N1 178.7(6) . .
S2 C5 C6 N1 -2.1(6) . .
C5 C6 N1 C7 2.7(7) . .
C5 C6 N1 B1 -177.5(6) . .
C6 N1 C7 C8 -178.3(5) . .
B1 N1 C7 C8 1.8(7) . .
C6 N1 C7 S2 -2.0(6) . .
B1 N1 C7 S2 178.1(4) . .
N1 C7 S2 C5 0.7(5) . .
C8 C7 S2 C5 175.9(6) . .
C6 C5 S2 C7 0.8(5) . .
C4 C5 S2 C7 -179.9(5) . .
N1 C7 C8 C13 175.6(6) . .
S2 C7 C8 C13 0.3(10) . .
N1 C7 C8 C9 -0.4(7) . .
S2 C7 C8 C9 -175.7(5) . .
C13 C8 C9 C10 -1.3(9) . .
C7 C8 C9 C10 175.0(5) . .
C13 C8 C9 B1 -177.4(5) . .
C7 C8 C9 B1 -1.2(6) . .
C8 C9 C10 F1 -179.3(5) . .
B1 C9 C10 F1 -4.2(10) . .
C8 C9 C10 C11 -0.1(8) . .
B1 C9 C10 C11 175.1(6) . .
F1 C10 C11 F2 2.1(8) . .
C9 C10 C11 F2 -177.2(5) . .
F1 C10 C11 C12 -179.1(5) . .
C9 C10 C11 C12 1.6(9) . .
F2 C11 C12 F3 -1.1(9) . .
C10 C11 C12 F3 -179.9(6) . .
F2 C11 C12 C13 177.0(5) . .
C10 C11 C12 C13 -1.8(9) . .
F3 C12 C13 F4 -0.3(9) . .
C11 C12 C13 F4 -178.4(5) . .
F3 C12 C13 C8 178.6(5) . .
C11 C12 C13 C8 0.5(9) . .
C9 C8 C13 F4 179.9(5) . .
C7 C8 C13 F4 4.5(10) . .
C9 C8 C13 C12 1.1(9) . .
C7 C8 C13 C12 -174.4(6) . .
C7 N1 B1 C20 120.5(5) . .
C6 N1 B1 C20 -59.4(8) . .
C7 N1 B1 C9 -2.2(6) . .
C6 N1 B1 C9 177.9(6) . .
C7 N1 B1 C14 -114.4(5) . .
C6 N1 B1 C14 65.8(8) . .
C10 C9 B1 C20 71.5(8) . .
C8 C9 B1 C20 -113.1(6) . .
C10 C9 B1 N1 -173.5(6) . .
C8 C9 B1 N1 1.9(6) . .
C10 C9 B1 C14 -59.6(8) . .
C8 C9 B1 C14 115.8(5) . .
C20 B1 C14 C15 146.3(6) . .
N1 B1 C14 C15 23.9(9) . .
C9 B1 C14 C15 -80.1(8) . .
C20 B1 C14 C19 -41.3(9) . .
N1 B1 C14 C19 -163.7(6) . .
C9 B1 C14 C19 92.3(7) . .
C19 C14 C15 C16 1.8(10) . .
B1 C14 C15 C16 174.7(6) . .
C19 C14 C15 F5 -179.5(6) . .
B1 C14 C15 F5 -6.7(10) . .
F5 C15 C16 F6 1.1(10) . .
C14 C15 C16 F6 179.8(6) . .
F5 C15 C16 C17 179.1(6) . .
C14 C15 C16 C17 -2.2(11) . .
F6 C16 C17 F7 0.8(11) . .
C15 C16 C17 F7 -177.3(6) . .
F6 C16 C17 C18 -179.4(6) . .
C15 C16 C17 C18 2.6(11) . .
F7 C17 C18 F8 0.5(10) . .
C16 C17 C18 F8 -179.3(7) . .
F7 C17 C18 C19 177.0(6) . .
C16 C17 C18 C19 -2.9(11) . .
F8 C18 C19 F9 -3.5(10) . .
C17 C18 C19 F9 -180.0(6) . .
F8 C18 C19 C14 179.1(6) . .
C17 C18 C19 C14 2.7(11) . .
C15 C14 C19 F9 -179.3(6) . .
B1 C14 C19 F9 7.5(10) . .
C15 C14 C19 C18 -2.1(10) . .
B1 C14 C19 C18 -175.2(6) . .
N1 B1 C20 C21 74.6(7) . .
C9 B1 C20 C21 -177.4(5) . .
C14 B1 C20 C21 -48.7(8) . .
N1 B1 C20 C25 -107.9(6) . .
C9 B1 C20 C25 0.1(9) . .
C14 B1 C20 C25 128.8(6) . .
C25 C20 C21 F10 177.9(5) . .
B1 C20 C21 F10 -4.4(8) . .
C25 C20 C21 C22 -0.3(9) . .
B1 C20 C21 C22 177.3(6) . .
F10 C21 C22 F11 0.7(8) . .
C20 C21 C22 F11 179.1(6) . .
F10 C21 C22 C23 -179.2(5) . .
C20 C21 C22 C23 -0.9(9) . .
F11 C22 C23 F12 -0.5(8) . .
C21 C22 C23 F12 179.5(5) . .
F11 C22 C23 C24 -178.6(6) . .
C21 C22 C23 C24 1.4(8) . .
F12 C23 C24 F13 0.3(9) . .
C22 C23 C24 F13 178.3(5) . .
F12 C23 C24 C25 -178.7(5) . .
C22 C23 C24 C25 -0.7(9) . .
F13 C24 C25 F14 1.0(8) . .
C23 C24 C25 F14 180.0(6) . .
F13 C24 C25 C20 -179.7(5) . .
C23 C24 C25 C20 -0.7(10) . .
C21 C20 C25 F14 -179.5(5) . .
B1 C20 C25 F14 2.9(9) . .
C21 C20 C25 C24 1.1(9) . .
B1 C20 C25 C24 -176.5(6) . .
